data_2001802
loop_
_publ_author_name
'Bardi, R.'
'Piazzesi, A. M.'
'Del Pra, A.'

_publ_section_title
;
 Structure of ethyl
 2-(3-methyl-1,2,4-oxadiazol-5-yl)-2-phenylhydrazonoethanoate
;
_journal_issue 4
_journal_name_full 'Acta Crystallographica Section C'
_journal_page_first 768
_journal_page_last 770
_journal_paper_doi 10.1107/S0108270192009806
_journal_volume 49
_journal_year 1993
_chemical_formula_sum 'C13 H14 N4 O3'
_chemical_formula_weight 274.3
_symmetry_cell_setting orthorhombic
_symmetry_space_group_name_H-M 'P n a 21'
_cell_angle_alpha 90
_cell_angle_beta 90
_cell_angle_gamma 90
_cell_formula_units_Z 4
_cell_length_a 19.048(6)
_cell_length_b 10.507(4)
_cell_length_c 6.691(4)
_cell_volume 1339.1(10)
_diffrn_radiation_type Mo
_diffrn_radiation_wavelength 0.7107
_exptl_absorpt_coefficient_mu 0.0933
_exptl_crystal_density_diffrn 1.360
_exptl_crystal_density_meas 1.36
_exptl_crystal_F_000 576
_cod_data_source_file hu1003.cif
_cod_data_source_block hu1003_structure_1_of_1
_cod_original_cell_volume 1339.1
_cod_original_sg_symbol_H-M 'P na21'
_cod_database_code 2001802

loop_
_atom_site_label
_atom_site_fract_x
_atom_site_fract_y
_atom_site_fract_z
_atom_site_U_iso_or_equiv
O(1) .3176(2) .6941(3) .517(3) .076(2)
O(2) .5205(2) .5380(4) .498(2) .081(2)
O(3) .4054(2) .5112(3) .505(3) .113(3)
N(1) .4958(2) .9156(4) .500(2) .051(2)
N(2) .5010(2) .7918(4) .512(3) .051(2)
N(4) .3569(2) .8913(4) .510(2) .047(2)
N(3) .2575(2) .7757(4) .501(3) .080(3)
C(1) .5552(3) .9946(5) .528(2) .042(3)
C(2) .5439(3) 1.1242(5) .515(3) .050(3)
C(3) .6011(3) 1.2069(5) .522(3) .053(3)
C(4) .6680(3) 1.1590(5) .513(3) .062(3)
C(5) .6785(3) 1.0297(5) .505(3) .050(2)
C(6) .6227(3) .9453(5) .514(3) .051(2)
C(7) .4451(3) .7201(5) .509(3) .045(3)
C(8) .3749(3) .7703(5) .5000 .047(2)
C(9) .2855(3) .8875(5) .5312(17) .043(3)
C(10) .2397(3) 1.0065(6) .524(3) .067(4)
C(11) .4633(3) .5799(5) .496(3) .058(3)
C(12) .4163(5) .3736(6) .476(4) .162(10)
C(13) .3678(4) .3108(6) .552(4) .160(12)
H(21) .4963 .1522 .4488 ?
H(31) .5923 .2964 .4616 ?
H(41) .7108 .2184 .5297 ?
H(51) .7282 .9995 .4848 ?
H(61) .6260 .8577 .4718 ?
H(N1) .4539 .9426 .4956 ?
H(121) .4586 .3363 .5887 ?
H(122) .4323 .3657 .3412 ?
H(131) .3699 .2231 .5876 ?
H(132) .3379 .3377 .4255 ?
H(133) .3396 .3371 .6666 ?
H(101) .2579 1.0658 .6161 ?
H(102) .1912 .9870 .5659 ?
H(103) .2390 1.0091 .3800 ?

loop_
_geom_angle_atom_site_label_1
_geom_angle_atom_site_label_2
_geom_angle_atom_site_label_3
_geom_angle
C(1) C(2) C(3) 119.4(5)
C(2) C(3) C(4) 119.7(5)
C(3) C(4) C(5) 120.0(5)
C(4) C(5) C(6) 121.3(5)
C(5) C(6) C(1) 118.3(5)
C(6) C(1) C(2) 120.5(5)
C(2) C(1) N(1) 116.4(5)
C(6) C(1) N(1) 120.8(5)
C(1) N(1) N(2) 121.0(4)
N(1) N(2) C(7) 120.8(4)
N(2) C(7) C(8) 123.2(5)
C(7) C(8) O(1) 121.8(3)
C(7) C(8) N(4) 126.4(3)
C(8) O(1) N(3) 106.4(3)
O(1) N(3) C(9) 101.6(4)
N(3) C(9) C(10) 119.9(5)
N(3) C(9) N(4) 114.6(5)
N(4) C(9) C(10) 122.8(5)
C(9) N(4) C(8) 103.6(4)
N(4) C(8) O(1) 110.8(2)
C(8) C(7) C(11) 124.5(4)
N(2) C(7) C(11) 112.0(5)
C(7) C(11) O(2) 125.1(5)
C(7) C(11) O(3) 109.7(5)
C(11) O(3) C(12) 114.4(5)
O(3) C(12) C(13) 111.3(6)
O(3) C(11) O(2) 124.7(5)

loop_
_geom_bond_atom_site_label_1
_geom_bond_atom_site_label_2
_geom_bond_distance
C(1) C(2) 1.381(8)
C(2) C(3) 1.394(8)
C(3) C(4) 1.372(8)
C(4) C(5) 1.374(7)
C(5) C(6) 1.385(8)
C(6) C(1) 1.389(8)
N(1) C(1) 1.416(7)
N(1) N(2) 1.307(6)
N(2) C(7) 1.304(7)
C(7) C(8) 1.439(8)
C(8) O(1) 1.358(7)
O(1) N(3) 1.434(6)
N(3) C(9) 1.306(8)
C(9) C(10) 1.525(8)
C(9) N(4) 1.368(7)
N(4) C(8) 1.318(7)
C(7) C(11) 1.516(8)
C(11) O(2) 1.175(7)
C(11) O(3) 1.319(7)
O(3) C(12) 1.473(8)
C(12) C(13) 1.243(18)
C(2) H(21) 1.05(5)
C(3) H(31) 1.04(4)
C(4) H(41) 1.03(5)
C(5) H(51) 1.01(5)
C(6) H(61) 0.96(6)
N(1) H(N1) 0.90(4)
C(12) H(121) 1.07(9)
C(12) H(122) 0.96(9)
C(13) H(131) 0.95(5)
C(13) H(132) 1.06(7)
C(13) H(133) 0.98(9)
C(10) H(101) 0.94(7)
C(10) H(102) 0.99(7)
C(10) H(103) 0.96(9)
